data_7717652
loop_
_publ_author_name
'Landrini, Martina'
'Navarro, Miquel'
'Campos, Jes\'us'
'Rocchigiani, Luca'

_publ_section_title
;
 Enhanced Reactivity of Cationic Au(\m-H)2MCp2 Complexes (M = Mo, W)
 Enabled by Bulky tris-Biaryl Phosphines
;
_journal_name_full 'Dalton Transactions'
_journal_paper_doi 10.1039/D4DT03150D
_journal_year 2025
_chemical_formula_sum 'C67 H82 Au Cl6 F6 N P Sb'
_chemical_formula_weight 1577.72
_space_group_crystal_system triclinic
_space_group_IT_number 2
_space_group_name_Hall '-P 1'
_space_group_name_H-M_alt 'P -1'
_atom_sites_solution_hydrogens geom
_audit_creation_method SHELXL-2014/7
_audit_update_record
;
2024-10-18 deposited with the CCDC.	2024-12-02 downloaded from the CCDC.
;
_cell_angle_alpha 104.508(2)
_cell_angle_beta 107.310(2)
_cell_angle_gamma 93.854(2)
_cell_formula_units_Z 2
_cell_length_a 12.3268(5)
_cell_length_b 15.5079(6)
_cell_length_c 19.9114(8)
_cell_measurement_reflns_used 9081
_cell_measurement_temperature 193(2)
_cell_measurement_theta_max 27.44
_cell_measurement_theta_min 2.35
_cell_volume 3476.4(2)
_computing_cell_refinement 'Bruker APEX3'
_computing_data_collection 'Bruker APEX3'
_computing_data_reduction 'Bruker APEX3'
_computing_structure_refinement 'SHELXL-2014/7 (Sheldrick, 2014)'
_computing_structure_solution 'SHELXT 2014/5 (Sheldrick, 2014)'
_diffrn_ambient_temperature 193(2)
_diffrn_measured_fraction_theta_full 0.999
_diffrn_measured_fraction_theta_max 0.999
_diffrn_measurement_device_type 'Bruker D8Quest'
_diffrn_measurement_method '\f and \w scans'
_diffrn_radiation_type MoK\a
_diffrn_radiation_wavelength 0.71073
_diffrn_reflns_av_R_equivalents 0.0675
_diffrn_reflns_av_unetI/netI 0.0264
_diffrn_reflns_Laue_measured_fraction_full 0.999
_diffrn_reflns_Laue_measured_fraction_max 0.999
_diffrn_reflns_limit_h_max 15
_diffrn_reflns_limit_h_min -15
_diffrn_reflns_limit_k_max 19
_diffrn_reflns_limit_k_min -19
_diffrn_reflns_limit_l_max 24
_diffrn_reflns_limit_l_min -24
_diffrn_reflns_number 175234
_diffrn_reflns_point_group_measured_fraction_full 0.999
_diffrn_reflns_point_group_measured_fraction_max 0.999
_diffrn_reflns_theta_full 25.242
_diffrn_reflns_theta_max 26.500
_diffrn_reflns_theta_min 2.001
_diffrn_source 'IuS 3.0 Microfocus Source'
_exptl_absorpt_coefficient_mu 2.805
_exptl_absorpt_correction_T_max 0.7453
_exptl_absorpt_correction_T_min 0.4356
_exptl_absorpt_correction_type multi-scan
_exptl_absorpt_process_details ' Apex3 v2016.9-0 (Bruker, 2016)'
_exptl_crystal_colour colorless
_exptl_crystal_density_diffrn 1.507
_exptl_crystal_description plate
_exptl_crystal_F_000 1584
_exptl_crystal_size_max 0.14
_exptl_crystal_size_mid 0.12
_exptl_crystal_size_min 0.04
_refine_diff_density_max 2.054
_refine_diff_density_min -1.743
_refine_diff_density_rms 0.112
_refine_ls_extinction_method none
_refine_ls_goodness_of_fit_ref 1.100
_refine_ls_hydrogen_treatment constr
_refine_ls_matrix_type full
_refine_ls_number_parameters 766
_refine_ls_number_reflns 14404
_refine_ls_number_restraints 63
_refine_ls_restrained_S_all 1.104
_refine_ls_R_factor_all 0.0505
_refine_ls_R_factor_gt 0.0409
_refine_ls_shift/su_max 0.002
_refine_ls_shift/su_mean 0.000
_refine_ls_structure_factor_coef Fsqd
_refine_ls_weighting_details 'w=1/[\s^2^(Fo^2^)+(0.0678P)^2^+6.7630P] where P=(Fo^2^+2Fc^2^)/3'
_refine_ls_weighting_scheme calc
_refine_ls_wR_factor_gt 0.1104
_refine_ls_wR_factor_ref 0.1197
_reflns_Friedel_coverage 0.000
_reflns_number_gt 12602
_reflns_number_total 14404
_reflns_threshold_expression 'I > 2\s(I)'
_cod_data_source_file d4dt03150d2.cif
_cod_data_source_block jcm15123a
_cod_database_code 7717652
_shelx_shelxl_version_number 2014/7
_shelx_space_group_comment
;
The symmetry employed for this shelxl refinement is uniquely defined
by the following loop, which should always be used as a source of
symmetry information in preference to the above space-group names.
They are only intended as comments.
;

loop_
_space_group_symop_operation_xyz
'x, y, z'
'-x, -y, -z'

loop_
_atom_site_label
_atom_site_type_symbol
_atom_site_fract_x
_atom_site_fract_y
_atom_site_fract_z
_atom_site_U_iso_or_equiv
_atom_site_adp_type
_atom_site_occupancy
_atom_site_site_symmetry_order
_atom_site_calc_flag
_atom_site_refinement_flags_posn
_atom_site_refinement_flags_adp
_atom_site_refinement_flags_occupancy
_atom_site_disorder_assembly
_atom_site_disorder_group
Au1 Au 0.27937(2) 0.79300(2) 0.67629(2) 0.02953(7) Uani 1 1 d . . . . .
Sb1 Sb -0.00567(3) 0.83581(3) 0.26008(2) 0.05079(11) Uani 1 1 d . . . . .
P1 P 0.35142(9) 0.73123(7) 0.76686(6) 0.0254(2) Uani 1 1 d . . . . .
Cl6 Cl 0.0357(4) 0.4616(3) 0.19070(18) 0.1428(12) Uani 1 1 d . . . . .
Cl3 Cl 0.1611(2) 1.0972(3) 0.2247(3) 0.198(2) Uani 1 1 d . . . . .
N1 N 0.2133(3) 0.8608(2) 0.5989(2) 0.0305(8) Uani 1 1 d . . . . .
Cl5 Cl 0.1922(4) 0.5727(4) 0.1597(2) 0.187(2) Uani 1 1 d . . . . .
C46 C 0.3438(4) 0.8045(3) 0.8522(2) 0.0277(8) Uani 1 1 d . . . . .
F6 F 0.0698(4) 0.8567(3) 0.1961(3) 0.0858(13) Uani 1 1 d . . . . .
C64 C 0.1312(4) 0.9860(3) 0.5697(3) 0.0422(12) Uani 1 1 d . . . . .
H64 H 0.0965 1.0376 0.5832 0.051 Uiso 1 1 calc R U . . .
C2 C 0.3475(4) 0.5631(3) 0.7902(2) 0.0321(9) Uani 1 1 d . . . . .
H2 H 0.4202 0.5901 0.8256 0.038 Uiso 1 1 calc R U . . .
C10 C -0.0726(4) 0.7079(3) 0.5715(3) 0.0372(11) Uani 1 1 d . . . . .
C1 C 0.2816(4) 0.6175(3) 0.7539(2) 0.0287(9) Uani 1 1 d . . . . .
Cl2 Cl -0.0684(3) 1.0960(3) 0.1496(4) 0.232(3) Uani 1 1 d . . . . .
C22 C 0.5690(4) 0.7343(3) 0.8622(3) 0.0333(10) Uani 1 1 d . . . . .
H22 H 0.5324 0.7500 0.8984 0.040 Uiso 1 1 calc R U . . .
C45 C 0.3075(4) 0.7661(3) 0.8996(3) 0.0332(9) Uani 1 1 d . . . . .
H45 H 0.2847 0.7027 0.8855 0.040 Uiso 1 1 calc R U . . .
F2 F 0.0748(6) 0.9406(3) 0.3300(3) 0.112(2) Uani 1 1 d . . . . .
C21 C 0.5038(4) 0.7189(3) 0.7887(2) 0.0289(9) Uani 1 1 d . . . . .
Cl4 Cl -0.0360(6) 0.5390(4) 0.0727(4) 0.266(4) Uani 1 1 d . . . . .
C3 C 0.3135(4) 0.4722(3) 0.7778(3) 0.0357(10) Uani 1 1 d . . . . .
C29 C 0.3489(5) 0.5798(3) 0.5436(3) 0.0400(11) Uani 1 1 d . . . . .
H29 H 0.2895 0.5293 0.5206 0.048 Uiso 1 1 calc R U . . .
C31 C 0.4630(5) 0.7048(4) 0.5373(3) 0.0430(12) Uani 1 1 d . . . . .
H31 H 0.4840 0.7415 0.5101 0.052 Uiso 1 1 calc R U . . .
C48 C 0.5181(4) 0.9340(3) 0.8093(3) 0.0372(10) Uani 1 1 d . . . . .
H48 H 0.5653 0.8950 0.8300 0.045 Uiso 1 1 calc R U . . .
C44 C 0.3033(4) 0.8170(4) 0.9668(3) 0.0396(11) Uani 1 1 d . . . . .
C30 C 0.3776(4) 0.6304(3) 0.5012(3) 0.0373(10) Uani 1 1 d . . . . .
C23 C 0.6853(4) 0.7278(3) 0.8846(3) 0.0390(11) Uani 1 1 d . . . . .
C24 C 0.7360(4) 0.7081(4) 0.8302(3) 0.0495(14) Uani 1 1 d . . . . .
H24 H 0.8161 0.7051 0.8433 0.059 Uiso 1 1 calc R U . . .
C32 C 0.5183(4) 0.7265(4) 0.6122(3) 0.0408(11) Uani 1 1 d . . . . .
H32 H 0.5761 0.7780 0.6354 0.049 Uiso 1 1 calc R U . . .
C4 C 0.2058(4) 0.4346(3) 0.7267(3) 0.0420(12) Uani 1 1 d . . . . .
H4 H 0.1783 0.3725 0.7168 0.050 Uiso 1 1 calc R U . . .
C43 C 0.3355(5) 0.9087(4) 0.9845(3) 0.0468(13) Uani 1 1 d . . . . .
H43 H 0.3347 0.9456 1.0302 0.056 Uiso 1 1 calc R U . . .
F4 F 0.1097(5) 0.7735(4) 0.2996(3) 0.117(2) Uani 1 1 d . . . . .
C12 C 0.0612(4) 0.6002(3) 0.5824(3) 0.0400(11) Uani 1 1 d . . . . .
H12 H 0.0954 0.5537 0.5591 0.048 Uiso 1 1 calc R U . . .
C28 C 0.4046(5) 0.6009(3) 0.6187(3) 0.0386(11) Uani 1 1 d . . . . .
H28 H 0.3835 0.5645 0.6460 0.046 Uiso 1 1 calc R U . . .
C6 C 0.1730(4) 0.5790(3) 0.7022(3) 0.0317(9) Uani 1 1 d . . . . .
C41 C 0.3767(4) 0.8984(3) 0.8713(3) 0.0312(9) Uani 1 1 d . . . . .
C5 C 0.1380(4) 0.4877(3) 0.6903(3) 0.0397(11) Uani 1 1 d . . . . .
H5 H 0.0646 0.4604 0.6558 0.048 Uiso 1 1 calc R U . . .
C65 C 0.1493(5) 0.9634(4) 0.5035(3) 0.0457(13) Uani 1 1 d . . . . .
H65 H 0.1283 0.9994 0.4709 0.055 Uiso 1 1 calc R U . . .
C27 C 0.4909(4) 0.6747(3) 0.6540(3) 0.0329(9) Uani 1 1 d . . . . .
C11 C -0.0198(5) 0.6400(4) 0.5402(3) 0.0435(12) Uani 1 1 d . . . . .
H11 H -0.0397 0.6202 0.4883 0.052 Uiso 1 1 calc R U . . .
C52 C 0.3888(4) 1.0525(3) 0.7521(3) 0.0413(11) Uani 1 1 d . . . . .
H52 H 0.3440 1.0942 0.7338 0.050 Uiso 1 1 calc R U . . .
C62 C 0.2306(5) 0.8387(4) 0.5345(3) 0.0436(12) Uani 1 1 d . . . . .
H62 H 0.2663 0.7874 0.5221 0.052 Uiso 1 1 calc R U . . .
C51 C 0.4864(4) 1.0360(3) 0.7324(3) 0.0386(11) Uani 1 1 d . . . . .
C17 C -0.1646(4) 0.7474(4) 0.5220(3) 0.0470(13) Uani 1 1 d . . . . .
C49 C 0.3550(4) 1.0094(3) 0.7977(3) 0.0368(10) Uani 1 1 d . . . . .
H49 H 0.2884 1.0229 0.8104 0.044 Uiso 1 1 calc R U . . .
C26 C 0.5551(4) 0.6962(3) 0.7341(3) 0.0342(10) Uani 1 1 d . . . . .
F5 F -0.0807(5) 0.7255(4) 0.1919(3) 0.122(2) Uani 1 1 d . . . . .
C25 C 0.6723(5) 0.6928(4) 0.7571(3) 0.0480(13) Uani 1 1 d . . . . .
H25 H 0.7101 0.6796 0.7213 0.058 Uiso 1 1 calc R U . . .
C42 C 0.3693(5) 0.9488(4) 0.9374(3) 0.0422(11) Uani 1 1 d . . . . .
H42 H 0.3878 1.0126 0.9510 0.051 Uiso 1 1 calc R U . . .
C7 C 0.0927(4) 0.6278(3) 0.6585(3) 0.0315(9) Uani 1 1 d . . . . .
C9 C -0.0394(5) 0.7355(4) 0.6469(3) 0.0456(12) Uani 1 1 d . . . . .
H9 H -0.0736 0.7821 0.6701 0.055 Uiso 1 1 calc R U . . .
C50 C 0.5515(4) 0.9772(3) 0.7636(3) 0.0413(11) Uani 1 1 d . . . . .
H50 H 0.6207 0.9663 0.7534 0.050 Uiso 1 1 calc R U . . .
C47 C 0.4172(4) 0.9467(3) 0.8251(3) 0.0321(9) Uani 1 1 d . . . . .
F1 F -0.1190(6) 0.8943(6) 0.2198(4) 0.155(3) Uani 1 1 d . . . . .
C63 C 0.1635(4) 0.9337(3) 0.6170(3) 0.0348(10) Uani 1 1 d . . . . .
H63 H 0.1503 0.9494 0.6629 0.042 Uiso 1 1 calc R U . . .
C66 C 0.1978(5) 0.8885(4) 0.4849(3) 0.0467(13) Uani 1 1 d . . . . .
H66 H 0.2090 0.8706 0.4385 0.056 Uiso 1 1 calc R U . . .
C19 C -0.2672(5) 0.6725(5) 0.4761(4) 0.0632(18) Uani 1 1 d . . . . .
H19A H -0.2414 0.6233 0.4460 0.095 Uiso 1 1 calc R U . . .
H19B H -0.3264 0.6970 0.4442 0.095 Uiso 1 1 calc R U . . .
H19C H -0.2993 0.6496 0.5089 0.095 Uiso 1 1 calc R U . . .
C58 C 0.5250(7) 1.0790(6) 0.6804(4) 0.0742(12) Uani 1 1 d . U . . .
C13 C 0.3951(5) 0.4177(4) 0.8181(3) 0.0489(14) Uani 1 1 d . . . . .
F3 F -0.0803(6) 0.8160(4) 0.3239(3) 0.119(2) Uani 1 1 d . . . . .
C18 C -0.2072(6) 0.8249(4) 0.5660(4) 0.0614(17) Uani 1 1 d . . . . .
H18A H -0.2429 0.8029 0.5977 0.092 Uiso 1 1 calc R U . . .
H18B H -0.2639 0.8491 0.5324 0.092 Uiso 1 1 calc R U . . .
H18C H -0.1422 0.8725 0.5963 0.092 Uiso 1 1 calc R U . . .
C20 C -0.1165(5) 0.7805(4) 0.4691(4) 0.0560(15) Uani 1 1 d . . . . .
H20A H -0.0491 0.8268 0.4970 0.084 Uiso 1 1 calc R U . . .
H20B H -0.1754 0.8061 0.4381 0.084 Uiso 1 1 calc R U . . .
H20C H -0.0941 0.7298 0.4381 0.084 Uiso 1 1 calc R U . . .
C33 C 0.7523(7) 0.7436(6) 0.9660(4) 0.0752(12) Uani 1 1 d . U . . .
C8 C 0.0428(4) 0.6971(4) 0.6903(3) 0.0417(11) Uani 1 1 d . . . . .
H8 H 0.0649 0.7188 0.7422 0.050 Uiso 1 1 calc R U . . .
C37 C 0.3165(5) 0.6022(4) 0.4177(3) 0.0477(13) Uani 1 1 d . . . . .
C36 C 0.8803(6) 0.7422(6) 0.9797(4) 0.0797(13) Uani 1 1 d . U . . .
H36B H 0.8926 0.6815 0.9569 0.120 Uiso 1 1 calc R U . . .
H36A H 0.9209 0.7591 1.0326 0.120 Uiso 1 1 calc R U . . .
H36C H 0.9099 0.7852 0.9583 0.120 Uiso 1 1 calc R U . . .
C54 C 0.2702(6) 0.7715(5) 1.0196(3) 0.0616(15) Uani 1 1 d . U . . .
C59 C 0.6335(7) 1.1449(6) 0.7229(4) 0.0778(14) Uani 1 1 d . U . . .
H59A H 0.6659 1.1641 0.6887 0.117 Uiso 1 1 calc R U . . .
H59B H 0.6893 1.1160 0.7528 0.117 Uiso 1 1 calc R U . . .
H59C H 0.6161 1.1975 0.7548 0.117 Uiso 1 1 calc R U . . .
C39 C 0.3502(9) 0.6755(7) 0.3835(4) 0.089(3) Uani 1 1 d . . . . .
H39A H 0.3055 0.6590 0.3312 0.134 Uiso 1 1 calc R U . . .
H39B H 0.4324 0.6801 0.3895 0.134 Uiso 1 1 calc R U . . .
H39C H 0.3338 0.7337 0.4084 0.134 Uiso 1 1 calc R U . . .
C60 C 0.4338(7) 1.1284(6) 0.6419(5) 0.0776(13) Uani 1 1 d . U . . .
H60A H 0.4173 1.1760 0.6786 0.116 Uiso 1 1 calc R U . . .
H60B H 0.3634 1.0856 0.6128 0.116 Uiso 1 1 calc R U . . .
H60C H 0.4624 1.1552 0.6096 0.116 Uiso 1 1 calc R U . . .
C15 C 0.3438(7) 0.3189(4) 0.7983(5) 0.083(3) Uani 1 1 d . . . . .
H15A H 0.4025 0.2857 0.8208 0.125 Uiso 1 1 calc R U . . .
H15B H 0.3174 0.2933 0.7449 0.125 Uiso 1 1 calc R U . . .
H15C H 0.2787 0.3141 0.8165 0.125 Uiso 1 1 calc R U . . .
C38 C 0.1876(7) 0.5974(7) 0.4015(4) 0.091(3) Uani 1 1 d . . . . .
H38A H 0.1703 0.6564 0.4239 0.136 Uiso 1 1 calc R U . . .
H38B H 0.1600 0.5523 0.4218 0.136 Uiso 1 1 calc R U . . .
H38C H 0.1492 0.5804 0.3483 0.136 Uiso 1 1 calc R U . . .
Cl1 Cl 0.0799(14) 1.0282(6) 0.0811(6) 0.450(9) Uani 1 1 d . . . . .
C14 C 0.4231(9) 0.4584(6) 0.9005(4) 0.099(3) Uani 1 1 d . . . . .
H14A H 0.3521 0.4555 0.9131 0.148 Uiso 1 1 calc R U . . .
H14B H 0.4590 0.5214 0.9146 0.148 Uiso 1 1 calc R U . . .
H14C H 0.4762 0.4245 0.9268 0.148 Uiso 1 1 calc R U . . .
C40 C 0.3486(14) 0.5161(9) 0.3853(5) 0.173(8) Uani 1 1 d . . . . .
H40A H 0.3376 0.5092 0.3333 0.259 Uiso 1 1 calc R U . . .
H40B H 0.3001 0.4666 0.3899 0.259 Uiso 1 1 calc R U . . .
H40C H 0.4295 0.5149 0.4110 0.259 Uiso 1 1 calc R U . . .
C61 C 0.5431(8) 1.0058(6) 0.6196(5) 0.0830(14) Uani 1 1 d . U . . .
H61C H 0.5462 1.0305 0.5793 0.124 Uiso 1 1 calc R U . . .
H61B H 0.4793 0.9557 0.6014 0.124 Uiso 1 1 calc R U . . .
H61A H 0.6156 0.9840 0.6388 0.124 Uiso 1 1 calc R U . . .
C34 C 0.7361(7) 0.8331(6) 1.0086(4) 0.0826(14) Uani 1 1 d . U . . .
H34A H 0.7636 0.8806 0.9905 0.124 Uiso 1 1 calc R U . . .
H34B H 0.7798 0.8441 1.0607 0.124 Uiso 1 1 calc R U . . .
H34C H 0.6543 0.8334 1.0027 0.124 Uiso 1 1 calc R U . . .
C35 C 0.7062(7) 0.6691(6) 0.9904(4) 0.0810(13) Uani 1 1 d . U . . .
H35A H 0.6221 0.6628 0.9750 0.121 Uiso 1 1 calc R U . . .
H35B H 0.7372 0.6833 1.0439 0.121 Uiso 1 1 calc R U . . .
H35C H 0.7290 0.6124 0.9681 0.121 Uiso 1 1 calc R U . . .
C55 C 0.2112(8) 0.8335(7) 1.0661(5) 0.093(3) Uani 1 1 d . U . . .
H55B H 0.1851 0.8014 1.0965 0.139 Uiso 1 1 calc R U . . .
H55C H 0.1450 0.8510 1.0338 0.139 Uiso 1 1 calc R U . . .
H55A H 0.2658 0.8875 1.0979 0.139 Uiso 1 1 calc R U . . .
C16 C 0.5043(7) 0.4228(7) 0.7989(7) 0.111(4) Uani 1 1 d . . . . .
H16A H 0.5527 0.3816 0.8188 0.167 Uiso 1 1 calc R U . . .
H16B H 0.5459 0.4846 0.8198 0.167 Uiso 1 1 calc R U . . .
H16C H 0.4853 0.4057 0.7454 0.167 Uiso 1 1 calc R U . . .
C56 C 0.3824(10) 0.7602(10) 1.0730(7) 0.138(5) Uani 1 1 d . U . . .
H56A H 0.4410 0.8122 1.0838 0.207 Uiso 1 1 calc R U . . .
H56B H 0.4085 0.7050 1.0510 0.207 Uiso 1 1 calc R U . . .
H56C H 0.3698 0.7561 1.1185 0.207 Uiso 1 1 calc R U . . .
C70 C 0.0408(9) 1.0392(7) 0.1579(6) 0.101(3) Uani 1 1 d . . . . .
H70 H 0.0202 0.9790 0.1644 0.122 Uiso 1 1 calc R U . . .
C71 C 0.0520(11) 0.5578(8) 0.1604(6) 0.134(5) Uani 1 1 d . . . . .
H71 H 0.0365 0.6120 0.1936 0.161 Uiso 1 1 calc R U . . .
C57 C 0.1925(18) 0.6895(10) 0.9807(6) 0.241(12) Uani 1 1 d . . . . .
H57A H 0.1325 0.6852 1.0033 0.362 Uiso 1 1 calc R U . . .
H57B H 0.2345 0.6382 0.9827 0.362 Uiso 1 1 calc R U . . .
H57C H 0.1571 0.6887 0.9294 0.362 Uiso 1 1 calc R U . . .

loop_
_atom_site_aniso_label
_atom_site_aniso_U_11
_atom_site_aniso_U_22
_atom_site_aniso_U_33
_atom_site_aniso_U_23
_atom_site_aniso_U_13
_atom_site_aniso_U_12
Au1 0.03175(10) 0.02689(9) 0.03053(10) 0.01320(7) 0.00593(7) 0.00837(6)
Sb1 0.0477(2) 0.0639(2) 0.0389(2) 0.01111(17) 0.01409(16) 0.00890(18)
P1 0.0250(5) 0.0234(5) 0.0277(5) 0.0105(4) 0.0053(4) 0.0058(4)
Cl6 0.167(3) 0.147(3) 0.093(2) 0.0038(19) 0.040(2) 0.001(2)
Cl3 0.0588(15) 0.128(3) 0.324(6) -0.013(3) 0.004(2) 0.0244(16)
N1 0.0304(19) 0.0281(18) 0.0335(19) 0.0137(15) 0.0064(15) 0.0081(15)
Cl5 0.118(3) 0.285(6) 0.150(3) 0.046(4) 0.054(3) -0.017(3)
C46 0.024(2) 0.029(2) 0.029(2) 0.0103(17) 0.0052(16) 0.0052(16)
F6 0.106(4) 0.104(3) 0.076(3) 0.037(3) 0.060(3) 0.029(3)
C64 0.040(3) 0.035(2) 0.049(3) 0.019(2) 0.005(2) 0.012(2)
C2 0.031(2) 0.032(2) 0.031(2) 0.0135(18) 0.0033(18) 0.0050(18)
C10 0.027(2) 0.034(2) 0.050(3) 0.022(2) 0.006(2) 0.0036(18)
C1 0.030(2) 0.026(2) 0.030(2) 0.0111(17) 0.0082(17) 0.0046(17)
Cl2 0.095(2) 0.175(4) 0.320(7) 0.002(4) -0.042(3) 0.067(3)
C22 0.031(2) 0.031(2) 0.037(2) 0.0135(19) 0.0064(19) 0.0076(18)
C45 0.028(2) 0.037(2) 0.032(2) 0.0130(19) 0.0051(18) 0.0025(18)
F2 0.164(5) 0.073(3) 0.072(3) -0.001(2) 0.030(3) -0.035(3)
C21 0.027(2) 0.0230(19) 0.036(2) 0.0108(17) 0.0079(18) 0.0055(16)
Cl4 0.247(6) 0.169(4) 0.256(6) 0.075(4) -0.109(5) 0.008(4)
C3 0.035(2) 0.034(2) 0.042(3) 0.019(2) 0.011(2) 0.0078(19)
C29 0.042(3) 0.035(2) 0.039(3) 0.005(2) 0.013(2) 0.003(2)
C31 0.041(3) 0.051(3) 0.048(3) 0.024(2) 0.021(2) 0.014(2)
C48 0.029(2) 0.029(2) 0.053(3) 0.014(2) 0.010(2) 0.0073(18)
C44 0.031(2) 0.054(3) 0.032(2) 0.013(2) 0.0078(19) 0.002(2)
C30 0.034(2) 0.044(3) 0.040(3) 0.013(2) 0.017(2) 0.016(2)
C23 0.031(2) 0.033(2) 0.045(3) 0.009(2) 0.002(2) 0.0073(19)
C24 0.029(3) 0.056(3) 0.055(3) 0.008(3) 0.007(2) 0.013(2)
C32 0.036(3) 0.039(3) 0.046(3) 0.008(2) 0.016(2) 0.002(2)
C4 0.038(3) 0.029(2) 0.053(3) 0.016(2) 0.003(2) -0.0015(19)
C43 0.047(3) 0.052(3) 0.034(3) 0.000(2) 0.014(2) 0.002(2)
F4 0.116(4) 0.138(5) 0.122(5) 0.074(4) 0.033(4) 0.065(4)
C12 0.038(3) 0.039(3) 0.041(3) 0.013(2) 0.008(2) 0.012(2)
C28 0.046(3) 0.033(2) 0.038(3) 0.010(2) 0.015(2) 0.007(2)
C6 0.028(2) 0.032(2) 0.035(2) 0.0128(18) 0.0066(18) 0.0056(18)
C41 0.026(2) 0.031(2) 0.034(2) 0.0073(18) 0.0074(18) 0.0049(17)
C5 0.031(2) 0.035(2) 0.047(3) 0.014(2) 0.001(2) -0.0006(19)
C65 0.042(3) 0.045(3) 0.050(3) 0.029(2) 0.001(2) 0.004(2)
C27 0.035(2) 0.030(2) 0.036(2) 0.0055(18) 0.0153(19) 0.0101(18)
C11 0.041(3) 0.044(3) 0.040(3) 0.015(2) 0.002(2) 0.009(2)
C52 0.035(3) 0.034(2) 0.055(3) 0.018(2) 0.009(2) 0.005(2)
C62 0.056(3) 0.044(3) 0.035(3) 0.016(2) 0.014(2) 0.021(2)
C51 0.034(2) 0.033(2) 0.046(3) 0.012(2) 0.009(2) -0.0024(19)
C17 0.028(2) 0.042(3) 0.072(4) 0.031(3) 0.003(2) 0.006(2)
C49 0.030(2) 0.032(2) 0.048(3) 0.011(2) 0.011(2) 0.0065(18)
C26 0.032(2) 0.029(2) 0.039(3) 0.0074(19) 0.0103(19) 0.0054(18)
F5 0.112(4) 0.107(4) 0.112(4) -0.031(3) 0.048(4) -0.027(3)
C25 0.037(3) 0.057(3) 0.049(3) 0.008(3) 0.017(2) 0.013(2)
C42 0.043(3) 0.035(3) 0.043(3) 0.003(2) 0.013(2) 0.001(2)
C7 0.024(2) 0.029(2) 0.038(2) 0.0120(18) 0.0031(18) 0.0014(17)
C9 0.037(3) 0.050(3) 0.053(3) 0.021(3) 0.011(2) 0.019(2)
C50 0.030(2) 0.038(3) 0.058(3) 0.015(2) 0.016(2) 0.004(2)
C47 0.030(2) 0.024(2) 0.038(2) 0.0053(18) 0.0066(19) 0.0017(17)
F1 0.133(5) 0.246(9) 0.138(5) 0.100(6) 0.058(4) 0.143(6)
C63 0.032(2) 0.032(2) 0.037(2) 0.0111(19) 0.0041(19) 0.0070(18)
C66 0.051(3) 0.058(3) 0.035(3) 0.025(2) 0.011(2) 0.014(3)
C19 0.032(3) 0.062(4) 0.087(5) 0.035(4) -0.004(3) 0.000(3)
C58 0.071(3) 0.088(3) 0.073(3) 0.047(2) 0.021(2) -0.004(2)
C13 0.043(3) 0.037(3) 0.065(4) 0.030(3) 0.002(3) 0.005(2)
F3 0.145(5) 0.123(4) 0.106(4) 0.011(3) 0.092(4) -0.013(4)
C18 0.050(3) 0.057(4) 0.085(5) 0.039(3) 0.015(3) 0.026(3)
C20 0.051(3) 0.056(3) 0.063(4) 0.037(3) 0.004(3) 0.008(3)
C33 0.062(2) 0.090(3) 0.060(2) 0.022(2) -0.0022(19) 0.019(2)
C8 0.038(3) 0.047(3) 0.040(3) 0.015(2) 0.009(2) 0.016(2)
C37 0.046(3) 0.058(3) 0.040(3) 0.014(2) 0.014(2) 0.015(3)
C36 0.062(2) 0.096(3) 0.065(3) 0.021(2) -0.002(2) 0.018(2)
C54 0.072(4) 0.073(4) 0.041(3) 0.017(3) 0.024(3) -0.005(3)
C59 0.072(3) 0.092(3) 0.077(3) 0.048(2) 0.019(2) -0.008(2)
C39 0.104(7) 0.108(7) 0.053(4) 0.034(4) 0.015(4) 0.004(5)
C60 0.074(3) 0.091(3) 0.077(3) 0.050(2) 0.018(2) -0.004(2)
C15 0.078(5) 0.041(3) 0.113(6) 0.039(4) -0.011(4) 0.010(3)
C38 0.062(5) 0.139(8) 0.049(4) 0.010(5) 0.000(3) 0.008(5)
Cl1 0.96(3) 0.242(8) 0.374(12) 0.175(9) 0.436(17) 0.238(13)
C14 0.141(8) 0.072(5) 0.067(5) 0.042(4) -0.009(5) 0.026(5)
C40 0.268(17) 0.164(11) 0.040(4) -0.022(5) 0.000(7) 0.155(12)
C61 0.082(3) 0.094(3) 0.078(3) 0.042(2) 0.022(2) -0.001(2)
C34 0.069(3) 0.093(3) 0.066(3) 0.016(2) -0.004(2) 0.021(2)
C35 0.069(3) 0.096(3) 0.063(3) 0.025(2) -0.003(2) 0.013(2)
C55 0.095(6) 0.132(8) 0.078(5) 0.038(5) 0.059(5) 0.028(5)
C16 0.060(5) 0.107(7) 0.216(12) 0.115(8) 0.052(6) 0.045(5)
C56 0.114(6) 0.247(15) 0.143(9) 0.159(11) 0.072(6) 0.100(9)
C70 0.103(7) 0.075(6) 0.122(8) 0.037(6) 0.022(6) 0.019(5)
C71 0.128(9) 0.109(8) 0.110(8) -0.016(7) -0.012(7) 0.068(7)
C57 0.42(3) 0.182(13) 0.084(7) -0.015(8) 0.118(12) -0.203(16)

loop_
_atom_type_symbol
_atom_type_description
_atom_type_scat_dispersion_real
_atom_type_scat_dispersion_imag
_atom_type_scat_source
C C 0.0033 0.0016 'International Tables Vol C Tables 4.2.6.8 and 6.1.1.4'
H H 0.0000 0.0000 'International Tables Vol C Tables 4.2.6.8 and 6.1.1.4'
N N 0.0061 0.0033 'International Tables Vol C Tables 4.2.6.8 and 6.1.1.4'
F F 0.0171 0.0103 'International Tables Vol C Tables 4.2.6.8 and 6.1.1.4'
P P 0.1023 0.0942 'International Tables Vol C Tables 4.2.6.8 and 6.1.1.4'
Sb Sb -0.5866 1.5461 'International Tables Vol C Tables 4.2.6.8 and 6.1.1.4'
Au Au -2.0133 8.8022 'International Tables Vol C Tables 4.2.6.8 and 6.1.1.4'
Cl Cl 0.1484 0.1585 'International Tables Vol C Tables 4.2.6.8 and 6.1.1.4'

loop_
_geom_angle_atom_site_label_1
_geom_angle_atom_site_label_2
_geom_angle_atom_site_label_3
_geom_angle
_geom_angle_site_symmetry_1
_geom_angle_site_symmetry_3
_geom_angle_publ_flag
N1 Au1 P1 175.05(11) . . ?
F1 Sb1 F2 91.9(4) . . ?
F1 Sb1 F3 90.5(3) . . ?
F2 Sb1 F3 88.7(3) . . ?
F1 Sb1 F6 89.4(3) . . ?
F2 Sb1 F6 90.9(2) . . ?
F3 Sb1 F6 179.6(3) . . ?
F1 Sb1 F4 178.7(4) . . ?
F2 Sb1 F4 89.3(3) . . ?
F3 Sb1 F4 89.9(3) . . ?
F6 Sb1 F4 90.2(3) . . ?
F1 Sb1 F5 91.6(4) . . ?
F2 Sb1 F5 176.5(3) . . ?
F3 Sb1 F5 90.9(3) . . ?
F6 Sb1 F5 89.5(2) . . ?
F4 Sb1 F5 87.2(3) . . ?
C46 P1 C1 108.4(2) . . ?
C46 P1 C21 103.5(2) . . ?
C1 P1 C21 102.83(19) . . ?
C46 P1 Au1 108.82(14) . . ?
C1 P1 Au1 115.71(14) . . ?
C21 P1 Au1 116.65(15) . . ?
C62 N1 C63 119.4(4) . . ?
C62 N1 Au1 120.6(3) . . ?
C63 N1 Au1 119.7(3) . . ?
C45 C46 C41 119.9(4) . . ?
C45 C46 P1 119.1(3) . . ?
C41 C46 P1 120.9(3) . . ?
C65 C64 C63 119.8(5) . . ?
C3 C2 C1 124.0(4) . . ?
C9 C10 C11 116.9(4) . . ?
C9 C10 C17 123.4(5) . . ?
C11 C10 C17 119.7(5) . . ?
C2 C1 C6 118.8(4) . . ?
C2 C1 P1 117.1(3) . . ?
C6 C1 P1 123.5(3) . . ?
C23 C22 C21 122.6(5) . . ?
C44 C45 C46 122.7(5) . . ?
C22 C21 C26 120.2(4) . . ?
C22 C21 P1 118.1(3) . . ?
C26 C21 P1 121.7(3) . . ?
C2 C3 C4 116.8(4) . . ?
C2 C3 C13 119.7(4) . . ?
C4 C3 C13 123.4(4) . . ?
C30 C29 C28 121.8(5) . . ?
C32 C31 C30 121.2(5) . . ?
C47 C48 C50 121.2(4) . . ?
C43 C44 C45 116.6(5) . . ?
C43 C44 C54 122.4(5) . . ?
C45 C44 C54 120.9(5) . . ?
C29 C30 C31 117.2(5) . . ?
C29 C30 C37 119.9(5) . . ?
C31 C30 C37 122.9(5) . . ?
C24 C23 C22 116.7(5) . . ?
C24 C23 C33 122.9(5) . . ?
C22 C23 C33 120.4(5) . . ?
C25 C24 C23 121.2(5) . . ?
C31 C32 C27 121.4(5) . . ?
C5 C4 C3 120.2(4) . . ?
C44 C43 C42 121.9(5) . . ?
C11 C12 C7 120.5(5) . . ?
C29 C28 C27 120.5(5) . . ?
C5 C6 C1 117.2(4) . . ?
C5 C6 C7 117.4(4) . . ?
C1 C6 C7 125.3(4) . . ?
C42 C41 C46 117.1(4) . . ?
C42 C41 C47 118.3(4) . . ?
C46 C41 C47 124.6(4) . . ?
C4 C5 C6 122.9(4) . . ?
C66 C65 C64 119.1(5) . . ?
C32 C27 C28 117.9(5) . . ?
C32 C27 C26 120.9(4) . . ?
C28 C27 C26 121.2(4) . . ?
C10 C11 C12 122.0(5) . . ?
C49 C52 C51 121.8(5) . . ?
N1 C62 C66 121.8(5) . . ?
C52 C51 C50 116.4(5) . . ?
C52 C51 C58 123.9(5) . . ?
C50 C51 C58 119.8(5) . . ?
C18 C17 C20 109.2(5) . . ?
C18 C17 C10 112.2(5) . . ?
C20 C17 C10 110.0(4) . . ?
C18 C17 C19 108.7(5) . . ?
C20 C17 C19 107.8(5) . . ?
C10 C17 C19 108.7(4) . . ?
C52 C49 C47 121.2(5) . . ?
C25 C26 C21 116.9(5) . . ?
C25 C26 C27 119.3(5) . . ?
C21 C26 C27 123.8(4) . . ?
C24 C25 C26 122.4(5) . . ?
C41 C42 C43 121.8(5) . . ?
C8 C7 C12 117.9(4) . . ?
C8 C7 C6 122.8(4) . . ?
C12 C7 C6 119.3(4) . . ?
C10 C9 C8 121.9(5) . . ?
C48 C50 C51 122.0(5) . . ?
C48 C47 C49 117.3(4) . . ?
C48 C47 C41 122.4(4) . . ?
C49 C47 C41 120.4(4) . . ?
N1 C63 C64 120.7(5) . . ?
C65 C66 C62 119.2(5) . . ?
C59 C58 C61 111.0(7) . . ?
C59 C58 C60 108.8(7) . . ?
C61 C58 C60 105.7(7) . . ?
C59 C58 C51 109.5(6) . . ?
C61 C58 C51 109.5(6) . . ?
C60 C58 C51 112.3(6) . . ?
C16 C13 C15 108.6(7) . . ?
C16 C13 C14 109.4(8) . . ?
C15 C13 C14 108.3(6) . . ?
C16 C13 C3 108.8(5) . . ?
C15 C13 C3 112.8(5) . . ?
C14 C13 C3 108.9(5) . . ?
C34 C33 C35 110.7(8) . . ?
C34 C33 C36 108.8(7) . . ?
C35 C33 C36 108.4(7) . . ?
C34 C33 C23 109.1(6) . . ?
C35 C33 C23 107.8(6) . . ?
C36 C33 C23 112.2(7) . . ?
C7 C8 C9 120.8(5) . . ?
C40 C37 C38 112.4(9) . . ?
C40 C37 C30 108.8(5) . . ?
C38 C37 C30 109.7(5) . . ?
C40 C37 C39 110.4(8) . . ?
C38 C37 C39 104.8(6) . . ?
C30 C37 C39 110.6(5) . . ?
C57 C54 C56 114.2(12) . . ?
C57 C54 C44 111.4(6) . . ?
C56 C54 C44 106.6(6) . . ?
C57 C54 C55 107.6(10) . . ?
C56 C54 C55 106.2(7) . . ?
C44 C54 C55 110.7(6) . . ?
Cl2 C70 Cl3 112.9(6) . . ?
Cl2 C70 Cl1 107.6(8) . . ?
Cl3 C70 Cl1 102.1(9) . . ?
Cl4 C71 Cl5 107.4(9) . . ?
Cl4 C71 Cl6 110.1(7) . . ?
Cl5 C71 Cl6 106.6(6) . . ?

loop_
_geom_bond_atom_site_label_1
_geom_bond_atom_site_label_2
_geom_bond_distance
_geom_bond_site_symmetry_2
_geom_bond_publ_flag
Au1 N1 2.080(4) . ?
Au1 P1 2.2328(10) . ?
Sb1 F1 1.813(5) . ?
Sb1 F2 1.842(5) . ?
Sb1 F3 1.846(5) . ?
Sb1 F6 1.862(4) . ?
Sb1 F4 1.864(5) . ?
Sb1 F5 1.871(5) . ?
P1 C46 1.824(5) . ?
P1 C1 1.832(4) . ?
P1 C21 1.832(4) . ?
Cl6 C71 1.765(15) . ?
Cl3 C70 1.681(11) . ?
N1 C62 1.325(6) . ?
N1 C63 1.345(6) . ?
Cl5 C71 1.732(14) . ?
C46 C45 1.394(6) . ?
C46 C41 1.408(6) . ?
C64 C65 1.365(8) . ?
C64 C63 1.381(7) . ?
C2 C3 1.381(7) . ?
C2 C1 1.394(6) . ?
C10 C9 1.376(8) . ?
C10 C11 1.388(8) . ?
C10 C17 1.538(6) . ?
C1 C6 1.405(6) . ?
Cl2 C70 1.648(10) . ?
C22 C23 1.388(7) . ?
C22 C21 1.395(6) . ?
C45 C44 1.390(7) . ?
C21 C26 1.397(7) . ?
Cl4 C71 1.698(12) . ?
C3 C4 1.390(7) . ?
C3 C13 1.531(6) . ?
C29 C30 1.388(7) . ?
C29 C28 1.388(7) . ?
C31 C32 1.383(8) . ?
C31 C30 1.388(8) . ?
C48 C47 1.386(7) . ?
C48 C50 1.392(7) . ?
C44 C43 1.376(8) . ?
C44 C54 1.535(8) . ?
C30 C37 1.541(7) . ?
C23 C24 1.387(8) . ?
C23 C33 1.531(8) . ?
C24 C25 1.383(8) . ?
C32 C27 1.384(7) . ?
C4 C5 1.390(7) . ?
C43 C42 1.389(8) . ?
C12 C11 1.389(7) . ?
C12 C7 1.390(7) . ?
C28 C27 1.388(7) . ?
C6 C5 1.391(7) . ?
C6 C7 1.492(6) . ?
C41 C42 1.384(7) . ?
C41 C47 1.493(7) . ?
C65 C66 1.362(8) . ?
C27 C26 1.492(7) . ?
C52 C49 1.392(7) . ?
C52 C51 1.392(7) . ?
C62 C66 1.386(7) . ?
C51 C50 1.396(7) . ?
C51 C58 1.528(8) . ?
C17 C18 1.523(9) . ?
C17 C20 1.525(8) . ?
C17 C19 1.539(8) . ?
C49 C47 1.394(6) . ?
C26 C25 1.389(7) . ?
C7 C8 1.383(7) . ?
C9 C8 1.396(7) . ?
C58 C59 1.503(11) . ?
C58 C61 1.521(12) . ?
C58 C60 1.527(11) . ?
C13 C16 1.508(10) . ?
C13 C15 1.524(8) . ?
C13 C14 1.524(10) . ?
C33 C34 1.496(11) . ?
C33 C35 1.500(12) . ?
C33 C36 1.522(11) . ?
C37 C40 1.465(10) . ?
C37 C38 1.517(10) . ?
C37 C39 1.555(10) . ?
C54 C57 1.427(12) . ?
C54 C56 1.524(12) . ?
C54 C55 1.537(11) . ?
Cl1 C70 1.708(13) . ?

loop_
_geom_torsion_atom_site_label_1
_geom_torsion_atom_site_label_2
_geom_torsion_atom_site_label_3
_geom_torsion_atom_site_label_4
_geom_torsion
_geom_torsion_site_symmetry_1
_geom_torsion_site_symmetry_2
_geom_torsion_site_symmetry_3
_geom_torsion_site_symmetry_4
_geom_torsion_publ_flag
C1 P1 C46 C45 10.3(4) . . . . ?
C21 P1 C46 C45 -98.4(4) . . . . ?
Au1 P1 C46 C45 136.9(3) . . . . ?
C1 P1 C46 C41 -171.3(3) . . . . ?
C21 P1 C46 C41 80.0(4) . . . . ?
Au1 P1 C46 C41 -44.7(4) . . . . ?
C3 C2 C1 C6 1.0(7) . . . . ?
C3 C2 C1 P1 -170.1(4) . . . . ?
C46 P1 C1 C2 -83.2(4) . . . . ?
C21 P1 C1 C2 25.9(4) . . . . ?
Au1 P1 C1 C2 154.3(3) . . . . ?
C46 P1 C1 C6 106.1(4) . . . . ?
C21 P1 C1 C6 -144.8(4) . . . . ?
Au1 P1 C1 C6 -16.4(5) . . . . ?
C41 C46 C45 C44 -0.8(7) . . . . ?
P1 C46 C45 C44 177.7(4) . . . . ?
C23 C22 C21 C26 -0.2(7) . . . . ?
C23 C22 C21 P1 -179.3(4) . . . . ?
C46 P1 C21 C22 22.4(4) . . . . ?
C1 P1 C21 C22 -90.4(4) . . . . ?
Au1 P1 C21 C22 141.8(3) . . . . ?
C46 P1 C21 C26 -156.6(4) . . . . ?
C1 P1 C21 C26 90.5(4) . . . . ?
Au1 P1 C21 C26 -37.2(4) . . . . ?
C1 C2 C3 C4 -1.3(8) . . . . ?
C1 C2 C3 C13 177.2(5) . . . . ?
C46 C45 C44 C43 0.9(7) . . . . ?
C46 C45 C44 C54 -176.0(5) . . . . ?
C28 C29 C30 C31 -1.4(7) . . . . ?
C28 C29 C30 C37 177.6(5) . . . . ?
C32 C31 C30 C29 1.0(7) . . . . ?
C32 C31 C30 C37 -178.1(5) . . . . ?
C21 C22 C23 C24 2.3(7) . . . . ?
C21 C22 C23 C33 -178.8(5) . . . . ?
C22 C23 C24 C25 -2.2(8) . . . . ?
C33 C23 C24 C25 178.9(6) . . . . ?
C30 C31 C32 C27 0.3(8) . . . . ?
C2 C3 C4 C5 0.7(8) . . . . ?
C13 C3 C4 C5 -177.7(5) . . . . ?
C45 C44 C43 C42 0.8(8) . . . . ?
C54 C44 C43 C42 177.6(6) . . . . ?
C30 C29 C28 C27 0.7(8) . . . . ?
C2 C1 C6 C5 -0.1(7) . . . . ?
P1 C1 C6 C5 170.4(4) . . . . ?
C2 C1 C6 C7 -179.6(5) . . . . ?
P1 C1 C6 C7 -9.0(7) . . . . ?
C45 C46 C41 C42 -0.9(6) . . . . ?
P1 C46 C41 C42 -179.3(4) . . . . ?
C45 C46 C41 C47 179.8(4) . . . . ?
P1 C46 C41 C47 1.4(6) . . . . ?
C3 C4 C5 C6 0.1(9) . . . . ?
C1 C6 C5 C4 -0.4(8) . . . . ?
C7 C6 C5 C4 179.1(5) . . . . ?
C63 C64 C65 C66 0.9(8) . . . . ?
C31 C32 C27 C28 -1.1(7) . . . . ?
C31 C32 C27 C26 177.0(5) . . . . ?
C29 C28 C27 C32 0.6(7) . . . . ?
C29 C28 C27 C26 -177.4(4) . . . . ?
C9 C10 C11 C12 1.2(8) . . . . ?
C17 C10 C11 C12 -178.0(5) . . . . ?
C7 C12 C11 C10 -0.3(8) . . . . ?
C63 N1 C62 C66 -0.5(8) . . . . ?
Au1 N1 C62 C66 -173.3(4) . . . . ?
C49 C52 C51 C50 -2.9(8) . . . . ?
C49 C52 C51 C58 177.8(6) . . . . ?
C9 C10 C17 C18 4.3(7) . . . . ?
C11 C10 C17 C18 -176.5(5) . . . . ?
C9 C10 C17 C20 126.2(6) . . . . ?
C11 C10 C17 C20 -54.6(7) . . . . ?
C9 C10 C17 C19 -115.9(6) . . . . ?
C11 C10 C17 C19 63.3(7) . . . . ?
C51 C52 C49 C47 -0.7(8) . . . . ?
C22 C21 C26 C25 -2.0(7) . . . . ?
P1 C21 C26 C25 177.0(4) . . . . ?
C22 C21 C26 C27 177.3(4) . . . . ?
P1 C21 C26 C27 -3.7(6) . . . . ?
C32 C27 C26 C25 -61.8(7) . . . . ?
C28 C27 C26 C25 116.2(6) . . . . ?
C32 C27 C26 C21 118.9(5) . . . . ?
C28 C27 C26 C21 -63.1(6) . . . . ?
C23 C24 C25 C26 0.0(9) . . . . ?
C21 C26 C25 C24 2.2(8) . . . . ?
C27 C26 C25 C24 -177.2(5) . . . . ?
C46 C41 C42 C43 2.6(7) . . . . ?
C47 C41 C42 C43 -178.1(5) . . . . ?
C44 C43 C42 C41 -2.6(9) . . . . ?
C11 C12 C7 C8 -1.5(8) . . . . ?
C11 C12 C7 C6 175.3(5) . . . . ?
C5 C6 C7 C8 115.9(6) . . . . ?
C1 C6 C7 C8 -64.6(7) . . . . ?
C5 C6 C7 C12 -60.6(6) . . . . ?
C1 C6 C7 C12 118.8(5) . . . . ?
C11 C10 C9 C8 -0.4(8) . . . . ?
C17 C10 C9 C8 178.8(5) . . . . ?
C47 C48 C50 C51 0.8(8) . . . . ?
C52 C51 C50 C48 2.9(8) . . . . ?
C58 C51 C50 C48 -177.8(6) . . . . ?
C50 C48 C47 C49 -4.4(7) . . . . ?
C50 C48 C47 C41 177.4(5) . . . . ?
C52 C49 C47 C48 4.4(7) . . . . ?
C52 C49 C47 C41 -177.4(4) . . . . ?
C42 C41 C47 C48 116.2(5) . . . . ?
C46 C41 C47 C48 -64.6(6) . . . . ?
C42 C41 C47 C49 -61.9(6) . . . . ?
C46 C41 C47 C49 117.4(5) . . . . ?
C62 N1 C63 C64 -0.6(7) . . . . ?
Au1 N1 C63 C64 172.3(4) . . . . ?
C65 C64 C63 N1 0.4(8) . . . . ?
C64 C65 C66 C62 -1.9(9) . . . . ?
N1 C62 C66 C65 1.7(9) . . . . ?
C52 C51 C58 C59 110.6(7) . . . . ?
C50 C51 C58 C59 -68.6(9) . . . . ?
C52 C51 C58 C61 -127.4(7) . . . . ?
C50 C51 C58 C61 53.4(8) . . . . ?
C52 C51 C58 C60 -10.3(10) . . . . ?
C50 C51 C58 C60 170.5(6) . . . . ?
C2 C3 C13 C16 -59.7(8) . . . . ?
C4 C3 C13 C16 118.6(7) . . . . ?
C2 C3 C13 C15 179.7(6) . . . . ?
C4 C3 C13 C15 -1.9(9) . . . . ?
C2 C3 C13 C14 59.4(8) . . . . ?
C4 C3 C13 C14 -122.2(7) . . . . ?
C24 C23 C33 C34 125.0(7) . . . . ?
C22 C23 C33 C34 -53.9(9) . . . . ?
C24 C23 C33 C35 -114.8(7) . . . . ?
C22 C23 C33 C35 66.3(8) . . . . ?
C24 C23 C33 C36 4.4(10) . . . . ?
C22 C23 C33 C36 -174.5(6) . . . . ?
C12 C7 C8 C9 2.3(8) . . . . ?
C6 C7 C8 C9 -174.3(5) . . . . ?
C10 C9 C8 C7 -1.4(9) . . . . ?
C29 C30 C37 C40 -66.3(10) . . . . ?
C31 C30 C37 C40 112.7(10) . . . . ?
C29 C30 C37 C38 57.0(7) . . . . ?
C31 C30 C37 C38 -124.0(7) . . . . ?
C29 C30 C37 C39 172.2(6) . . . . ?
C31 C30 C37 C39 -8.8(8) . . . . ?
C43 C44 C54 C57 152.8(12) . . . . ?
C45 C44 C54 C57 -30.5(13) . . . . ?
C43 C44 C54 C56 -82.0(9) . . . . ?
C45 C44 C54 C56 94.7(8) . . . . ?
C43 C44 C54 C55 33.1(9) . . . . ?
C45 C44 C54 C55 -150.3(6) . . . . ?
